data_2106399
loop_
_publ_author_name
'Mootz, D.'
'Wunderlich, H.'

_publ_section_title
;
 Die Kristallstruktur von (N H4)3 P O4 (H2 O)3
;
_journal_name_full 'Acta Crystallographica B (24,1968-38,1982)'
_journal_page_first 1826
_journal_page_last 1835
_journal_volume 26
_journal_year 1970
_chemical_formula_sum 'H18 N3 O7 P'
_chemical_name_systematic '(N H4)3 P O4 (H2 O)3'
_space_group_IT_number 14
_symmetry_space_group_name_Hall '-P 2ybc'
_symmetry_space_group_name_H-M 'P 1 21/c 1'
_cell_angle_alpha 90
_cell_angle_beta 94.13
_cell_angle_gamma 90
_cell_formula_units_Z 4
_cell_length_a 6.686
_cell_length_b 6.218
_cell_length_c 22.349
_cell_volume 926.714
_citation_journal_id_ASTM ACBCAR
_cod_data_source_file Mootz_ACBCAR_1970_1046.cif
_cod_data_source_block H18N3O7P1
_cod_original_cell_volume 926.7145
_cod_original_formula_sum 'H18 N3 O7 P1'
_cod_database_code 2106399

loop_
_symmetry_equiv_pos_as_xyz
x,y,z
-x,y+1/2,-z+1/2
-x,-y,-z
x,-y-1/2,z-1/2

loop_
_atom_site_label
_atom_site_type_symbol
_atom_site_fract_x
_atom_site_fract_y
_atom_site_fract_z
_atom_site_occupancy
_atom_site_U_iso_or_equiv
H7 H+1 0.7159 0.4735 0.2212 1 0.0
O1 O-2 0.30374 0.44129 0.28448 1 0.0
O7 O-2 -0.27468 0.3085 0.41628 0.5 0.0
N1 N-3 0.12965 0.37593 0.16797 1 0.0
H18 H+1 -0.3897 0.3868 0.4095 1 0.0
H6 H+1 0.5796 0.4121 0.2702 1 0.0
O4 O-2 -0.00732 0.44949 0.3404 1 0.0
O2 O-2 0.32911 0.46467 0.39728 1 0.0
H5 H+1 0.7833 0.4036 0.28 1 0.0
H13 H+1 -0.2036 0.3109 0.4935 1 0.0
O5 O-2 -0.12362 0.26091 0.52996 1 0.0
H15 H+1 0.5811 0.4568 0.1186 1 0.0
H11 H+1 0.3536 0.1673 0.5202 1 0.0
O6 O-2 0.49355 0.36126 0.10423 1 0.0
H12 H+1 0.2391 0.0352 0.4753 1 0.0
H1 H+1 0.2401 0.3924 0.1471 1 0.0
H3 H+1 0.0051 0.4696 0.1592 1 0.0
H4 H+1 0.0738 0.2433 0.1616 1 0.0
N3 N-3 0.26124 0.17547 0.49246 1 0.0
H14 H+1 -0.178 0.3581 0.5553 1 0.0
H2 H+1 0.1802 0.4041 0.2084 1 0.0
O8 O-2 -0.27172 0.39647 0.42559 0.5 0.0
H17 H+1 -0.1842 0.3925 0.3987 1 0.0
H10 H+1 0.3031 0.2684 0.463 1 0.0
P1 P+5 0.20982 0.36939 0.34192 1 0.0
H9 H+1 0.1485 0.2247 0.5082 1 0.0
H16 H+1 0.549 0.2441 0.108 1 0.0
O3 O-2 0.21415 0.12357 0.34679 1 0.0
N2 N-3 0.6912 0.37179 0.2511 1 0.0
H8 H+1 0.6976 0.2259 0.2383 1 0.0
